data_7720228
loop_
_publ_author_name
'Ravi, Rajkumar'
'Saravanan, Raju'
'Butcher, Ray J.'
'Karuthapandi, Selvakumar'

_publ_section_title
;
 Chalcogen bond-driven self-assembly of a
 4-<i>tert</i>-butylcalix[4]arene-ebselen conjugate.
;
_journal_issue 11
_journal_name_full 'Dalton transactions (Cambridge, England : 2003)'
_journal_page_first 4687
_journal_page_last 4699
_journal_paper_doi 10.1039/d5dt02079d
_journal_volume 55
_journal_year 2026
_chemical_formula_moiety 'C62 H70 N2 O6 Se2'
_chemical_formula_sum 'C62 H70 N2 O6 Se2'
_chemical_formula_weight 1097.12
_space_group_crystal_system orthorhombic
_space_group_IT_number 61
_space_group_name_Hall '-P 2ac 2ab'
_space_group_name_H-M_alt 'P b c a'
_atom_sites_solution_hydrogens geom
_atom_sites_solution_primary dual
_atom_sites_solution_secondary difmap
_audit_creation_method SHELXL-2025/1
_audit_update_record
;
2026-02-11 deposited with the CCDC.	2026-02-17 downloaded from the CCDC.
;
_cell_angle_alpha 90
_cell_angle_beta 90
_cell_angle_gamma 90
_cell_formula_units_Z 8
_cell_length_a 12.29912(15)
_cell_length_b 21.6544(3)
_cell_length_c 42.9575(6)
_cell_measurement_reflns_used 42989
_cell_measurement_temperature 100(2)
_cell_measurement_theta_max 71.3770
_cell_measurement_theta_min 3.6230
_cell_volume 11440.9(3)
_computing_cell_refinement 'CrysAlisPro 1.171.44.85 (Rigaku OD, 2024)'
_computing_data_collection 'CrysAlisPro system (CCD 43.91a 64-bit (release 2'
_computing_data_reduction 'CrysAlisPro 1.171.44.85 (Rigaku OD, 2024)'
_computing_molecular_graphics SHELXTL
_computing_publication_material SHELXTL
_computing_structure_refinement 'SHELXL-2025/1 (Sheldrick, 2025)'
_computing_structure_solution SHELXT
_diffrn_ambient_temperature 100(2)
_diffrn_detector_area_resol_mean 10.0000
_diffrn_measured_fraction_theta_full 0.997
_diffrn_measured_fraction_theta_max 0.985
_diffrn_measurement_device_type 'XtaLAB Synergy, Dualflex, HyPix'
_diffrn_measurement_method '\w scans'
_diffrn_radiation_type CuK\a
_diffrn_radiation_wavelength 1.54184
_diffrn_reflns_av_R_equivalents 0.0948
_diffrn_reflns_av_unetI/netI 0.0326
_diffrn_reflns_Laue_measured_fraction_full 0.997
_diffrn_reflns_Laue_measured_fraction_max 0.985
_diffrn_reflns_limit_h_max 8
_diffrn_reflns_limit_h_min -14
_diffrn_reflns_limit_k_max 26
_diffrn_reflns_limit_k_min -26
_diffrn_reflns_limit_l_max 51
_diffrn_reflns_limit_l_min -52
_diffrn_reflns_number 112396
_diffrn_reflns_point_group_measured_fraction_full 0.997
_diffrn_reflns_point_group_measured_fraction_max 0.985
_diffrn_reflns_theta_full 67.684
_diffrn_reflns_theta_max 71.655
_diffrn_reflns_theta_min 4.083
_diffrn_source 'micro-focus sealed X-ray tube'
_exptl_absorpt_coefficient_mu 2.013
_exptl_absorpt_correction_T_max 1.000
_exptl_absorpt_correction_T_min 0.503
_exptl_absorpt_correction_type gaussian
_exptl_absorpt_process_details
;
CrysAlisPro 1.171.44.85 (Rigaku Oxford Diffraction, 2024)
Numerical absorption correction based on gaussian integration over
a multifaceted crystal model
Empirical absorption correction using spherical harmonics,
implemented in SCALE3 ABSPACK scaling algorithm.
;
_exptl_crystal_colour colorless
_exptl_crystal_density_diffrn 1.274
_exptl_crystal_description plate
_exptl_crystal_F_000 4576
_exptl_crystal_size_max 0.270
_exptl_crystal_size_mid 0.109
_exptl_crystal_size_min 0.021
_refine_diff_density_max 3.153
_refine_diff_density_min -1.491
_refine_diff_density_rms 0.133
_refine_ls_extinction_method none
_refine_ls_goodness_of_fit_ref 1.081
_refine_ls_hydrogen_treatment constr
_refine_ls_matrix_type full
_refine_ls_number_parameters 726
_refine_ls_number_reflns 11015
_refine_ls_number_restraints 78
_refine_ls_restrained_S_all 1.078
_refine_ls_R_factor_all 0.1068
_refine_ls_R_factor_gt 0.1008
_refine_ls_shift/su_max 0.001
_refine_ls_shift/su_mean 0.000
_refine_ls_structure_factor_coef Fsqd
_refine_ls_weighting_details 'w=1/[\s^2^(Fo^2^)+(0.0943P)^2^+140.4806P] where P=(Fo^2^+2Fc^2^)/3'
_refine_ls_weighting_scheme calc
_refine_ls_wR_factor_gt 0.2768
_refine_ls_wR_factor_ref 0.2797
_reflns_Friedel_coverage 0.000
_reflns_number_gt 9610
_reflns_number_total 11015
_reflns_threshold_expression 'I > 2\s(I)'
_cod_data_source_file d5dt02079d2.cif
_cod_data_source_block rn-en-4
_cod_depositor_comments 'Adding full bibliography for 7720228--7720230.cif.'
_cod_original_cell_volume 11440.8(3)
_cod_database_code 7720228
_shelx_shelxl_version_number 2025/1
_shelx_space_group_comment
;
The symmetry employed for this shelxl refinement is uniquely defined
by the following loop, which should always be used as a source of
symmetry information in preference to the above space-group names.
They are only intended as comments.
;

loop_
_space_group_symop_operation_xyz
'x, y, z'
'-x+1/2, -y, z+1/2'
'-x, y+1/2, -z+1/2'
'x+1/2, -y+1/2, -z'
'-x, -y, -z'
'x-1/2, y, -z-1/2'
'x, -y-1/2, z-1/2'
'-x-1/2, y-1/2, z'

loop_
_atom_site_label
_atom_site_type_symbol
_atom_site_fract_x
_atom_site_fract_y
_atom_site_fract_z
_atom_site_U_iso_or_equiv
_atom_site_adp_type
_atom_site_occupancy
_atom_site_site_symmetry_order
_atom_site_calc_flag
_atom_site_refinement_flags_posn
_atom_site_refinement_flags_adp
_atom_site_refinement_flags_occupancy
_atom_site_disorder_assembly
_atom_site_disorder_group
Se1 Se 0.73387(7) 0.45277(4) 0.73584(2) 0.0392(2) Uani 1 1 d . . . . .
Se2 Se 0.97810(6) 0.23621(4) 0.74004(2) 0.0339(2) Uani 1 1 d . . . . .
O1 O 0.5898(4) 0.5204(2) 0.68717(11) 0.0335(11) Uani 1 1 d . . . . .
O2 O 0.5681(5) 0.4041(2) 0.66003(12) 0.0401(12) Uani 1 1 d . . . . .
H2 H 0.557463 0.437792 0.669224 0.060 Uiso 1 1 calc R U . . .
O3 O 0.7970(4) 0.3501(2) 0.65645(11) 0.0338(11) Uani 1 1 d . . . . .
O4 O 0.8046(4) 0.4776(2) 0.66706(12) 0.0371(11) Uani 1 1 d . . . . .
H4 H 0.818676 0.439878 0.664937 0.056 Uiso 1 1 calc R U . . .
O5 O 0.4682(4) 0.4233(3) 0.78549(13) 0.0460(13) Uani 1 1 d . . . . .
O6 O 0.6601(4) 0.2182(2) 0.72719(12) 0.0385(12) Uani 1 1 d . . . . .
N1 N 0.5898(5) 0.4612(3) 0.75021(16) 0.0400(14) Uani 1 1 d . . . . .
N2 N 0.8378(5) 0.2482(3) 0.72307(14) 0.0343(13) Uani 1 1 d . . . . .
C1 C 0.5837(6) 0.5569(3) 0.66032(17) 0.0326(15) Uani 1 1 d . . . . .
C2 C 0.6677(6) 0.5970(3) 0.65254(17) 0.0322(15) Uani 1 1 d . . . . .
C3 C 0.6568(6) 0.6305(3) 0.62497(18) 0.0374(16) Uani 1 1 d . . . . .
H3 H 0.711906 0.659447 0.619713 0.045 Uiso 1 1 calc R U . . .
C4 C 0.5691(7) 0.6236(3) 0.60484(19) 0.0402(17) Uani 1 1 d . . . . .
C5 C 0.4891(6) 0.5819(3) 0.61345(18) 0.0385(17) Uani 1 1 d . . . . .
H5 H 0.428455 0.576412 0.600019 0.046 Uiso 1 1 calc R U . . .
C6 C 0.4934(6) 0.5477(3) 0.64095(18) 0.0355(16) Uani 1 1 d . . . . .
C7 C 0.5621(7) 0.6617(4) 0.5746(2) 0.052(2) Uani 1 1 d D . . . .
C8 C 0.673(3) 0.687(4) 0.5642(14) 0.094(17) Uani 0.54(13) 1 d D U P A 1
H8A H 0.668936 0.698575 0.542203 0.140 Uiso 0.54(13) 1 calc R U P A 1
H8B H 0.728026 0.654401 0.566816 0.140 Uiso 0.54(13) 1 calc R U P A 1
H8C H 0.692024 0.722596 0.576808 0.140 Uiso 0.54(13) 1 calc R U P A 1
C9 C 0.487(6) 0.716(2) 0.5823(15) 0.116(18) Uani 0.54(13) 1 d D U P A 1
H9A H 0.485868 0.744795 0.564739 0.174 Uiso 0.54(13) 1 calc R U P A 1
H9B H 0.513407 0.736987 0.600936 0.174 Uiso 0.54(13) 1 calc R U P A 1
H9C H 0.413176 0.700330 0.586007 0.174 Uiso 0.54(13) 1 calc R U P A 1
C10 C 0.513(5) 0.624(3) 0.5481(11) 0.061(9) Uani 0.54(13) 1 d D U P A 1
H10A H 0.503453 0.650360 0.529796 0.091 Uiso 0.54(13) 1 calc R U P A 1
H10B H 0.442659 0.607329 0.554583 0.091 Uiso 0.54(13) 1 calc R U P A 1
H10C H 0.562239 0.589747 0.542872 0.091 Uiso 0.54(13) 1 calc R U P A 1
C8A C 0.676(2) 0.669(3) 0.5600(13) 0.057(11) Uani 0.46(13) 1 d D U P A 2
H8AA H 0.670029 0.691385 0.540389 0.085 Uiso 0.46(13) 1 calc R U P A 2
H8AB H 0.706306 0.627493 0.555968 0.085 Uiso 0.46(13) 1 calc R U P A 2
H8AC H 0.723337 0.691015 0.574373 0.085 Uiso 0.46(13) 1 calc R U P A 2
C9A C 0.517(6) 0.7261(18) 0.5814(17) 0.099(16) Uani 0.46(13) 1 d D U P A 2
H9AA H 0.504485 0.747935 0.561692 0.148 Uiso 0.46(13) 1 calc R U P A 2
H9AB H 0.569322 0.749274 0.593985 0.148 Uiso 0.46(13) 1 calc R U P A 2
H9AC H 0.448197 0.722395 0.592715 0.148 Uiso 0.46(13) 1 calc R U P A 2
C10A C 0.489(5) 0.630(3) 0.5509(12) 0.073(16) Uani 0.46(13) 1 d D U P A 2
H10D H 0.498171 0.648612 0.530429 0.109 Uiso 0.46(13) 1 calc R U P A 2
H10E H 0.412494 0.633678 0.557437 0.109 Uiso 0.46(13) 1 calc R U P A 2
H10F H 0.507689 0.585659 0.549752 0.109 Uiso 0.46(13) 1 calc R U P A 2
C11 C 0.4057(6) 0.5004(3) 0.64810(18) 0.0375(16) Uani 1 1 d . . . . .
H11A H 0.333428 0.518925 0.644096 0.045 Uiso 1 1 calc R U . . .
H11B H 0.409287 0.489164 0.670412 0.045 Uiso 1 1 calc R U . . .
C12 C 0.4184(6) 0.4425(3) 0.62846(17) 0.0328(15) Uani 1 1 d . . . . .
C13 C 0.3518(6) 0.4337(3) 0.60274(17) 0.0377(16) Uani 1 1 d . . . . .
H13 H 0.296768 0.463219 0.598394 0.045 Uiso 1 1 calc R U . . .
C14 C 0.3633(6) 0.3824(3) 0.58291(18) 0.0375(16) Uani 1 1 d . . . . .
C15 C 0.4449(6) 0.3405(3) 0.59033(18) 0.0380(16) Uani 1 1 d . . . . .
H15 H 0.453745 0.304982 0.577570 0.046 Uiso 1 1 calc R U . . .
C16 C 0.5144(6) 0.3482(3) 0.61571(17) 0.0342(15) Uani 1 1 d . . . . .
C17 C 0.4991(6) 0.3996(3) 0.63508(17) 0.0348(15) Uani 1 1 d . . . . .
C18 C 0.2907(7) 0.3744(3) 0.55420(18) 0.0453(19) Uani 1 1 d D . . . .
C19 C 0.3176(14) 0.4272(6) 0.5317(3) 0.060(5) Uani 0.574(14) 1 d D U P B 1
H19A H 0.272343 0.423487 0.513022 0.090 Uiso 0.574(14) 1 calc R U P B 1
H19B H 0.394469 0.424980 0.525855 0.090 Uiso 0.574(14) 1 calc R U P B 1
H19C H 0.303027 0.466861 0.541877 0.090 Uiso 0.574(14) 1 calc R U P B 1
C20 C 0.1737(11) 0.3762(8) 0.5637(4) 0.063(5) Uani 0.574(14) 1 d D U P B 1
H20A H 0.127509 0.374179 0.545181 0.095 Uiso 0.574(14) 1 calc R U P B 1
H20B H 0.159044 0.414598 0.575034 0.095 Uiso 0.574(14) 1 calc R U P B 1
H20C H 0.157901 0.340830 0.577267 0.095 Uiso 0.574(14) 1 calc R U P B 1
C21 C 0.3146(14) 0.3132(6) 0.5368(3) 0.056(5) Uani 0.574(14) 1 d D U P B 1
H21A H 0.259965 0.306938 0.520441 0.084 Uiso 0.574(14) 1 calc R U P B 1
H21B H 0.311770 0.278648 0.551497 0.084 Uiso 0.574(14) 1 calc R U P B 1
H21C H 0.387021 0.315176 0.527318 0.084 Uiso 0.574(14) 1 calc R U P B 1
C19A C 0.2134(17) 0.4302(8) 0.5481(5) 0.057(6) Uani 0.426(14) 1 d D U P B 2
H19D H 0.169933 0.422145 0.529394 0.085 Uiso 0.426(14) 1 calc R U P B 2
H19E H 0.256740 0.467699 0.544977 0.085 Uiso 0.426(14) 1 calc R U P B 2
H19F H 0.165092 0.435818 0.565978 0.085 Uiso 0.426(14) 1 calc R U P B 2
C20A C 0.2169(17) 0.3180(8) 0.5597(6) 0.069(7) Uani 0.426(14) 1 d D U P B 2
H20D H 0.167077 0.313334 0.542033 0.104 Uiso 0.426(14) 1 calc R U P B 2
H20E H 0.174997 0.324018 0.578825 0.104 Uiso 0.426(14) 1 calc R U P B 2
H20F H 0.261813 0.280829 0.561620 0.104 Uiso 0.426(14) 1 calc R U P B 2
C21A C 0.3595(18) 0.3643(13) 0.5255(4) 0.080(9) Uani 0.426(14) 1 d D U P B 2
H21D H 0.312548 0.353067 0.507996 0.120 Uiso 0.426(14) 1 calc R U P B 2
H21E H 0.411569 0.330970 0.529444 0.120 Uiso 0.426(14) 1 calc R U P B 2
H21F H 0.398948 0.402384 0.520562 0.120 Uiso 0.426(14) 1 calc R U P B 2
C22 C 0.6112(7) 0.3067(3) 0.62103(19) 0.0408(18) Uani 1 1 d . . . . .
H22A H 0.597116 0.265676 0.611736 0.049 Uiso 1 1 calc R U . . .
H22B H 0.622796 0.301116 0.643665 0.049 Uiso 1 1 calc R U . . .
C23 C 0.7130(6) 0.3348(3) 0.60640(18) 0.0348(16) Uani 1 1 d . . . . .
C24 C 0.7166(7) 0.3449(3) 0.57470(18) 0.0389(17) Uani 1 1 d . . . . .
H24 H 0.659429 0.328951 0.562195 0.047 Uiso 1 1 calc R U . . .
C25 C 0.8002(7) 0.3774(4) 0.56021(18) 0.0426(18) Uani 1 1 d . . . . .
C26 C 0.8853(6) 0.3981(3) 0.57907(18) 0.0351(15) Uani 1 1 d . . . . .
H26 H 0.944380 0.419348 0.569697 0.042 Uiso 1 1 calc R U . . .
C27 C 0.8864(6) 0.3888(3) 0.61085(17) 0.0316(15) Uani 1 1 d . . . . .
C28 C 0.7996(6) 0.3551(3) 0.62429(16) 0.0313(14) Uani 1 1 d . . . . .
C29 C 0.7951(9) 0.3903(4) 0.5250(2) 0.054(2) Uani 1 1 d . . . . .
C30 C 0.6909(10) 0.4289(6) 0.5184(3) 0.073(3) Uani 1 1 d . . . . .
H30A H 0.685583 0.437141 0.495990 0.110 Uiso 1 1 calc R U . . .
H30B H 0.694869 0.468140 0.529703 0.110 Uiso 1 1 calc R U . . .
H30C H 0.626729 0.405812 0.525221 0.110 Uiso 1 1 calc R U . . .
C31 C 0.7849(13) 0.3303(5) 0.5072(2) 0.087(4) Uani 1 1 d . . . . .
H31A H 0.778605 0.339214 0.484875 0.130 Uiso 1 1 calc R U . . .
H31B H 0.720007 0.308047 0.514193 0.130 Uiso 1 1 calc R U . . .
H31C H 0.849483 0.304841 0.510871 0.130 Uiso 1 1 calc R U . . .
C32 C 0.8920(10) 0.4282(6) 0.5134(2) 0.077(3) Uani 1 1 d . . . . .
H32A H 0.882454 0.437286 0.491188 0.116 Uiso 1 1 calc R U . . .
H32B H 0.959137 0.404535 0.516353 0.116 Uiso 1 1 calc R U . . .
H32C H 0.896392 0.466919 0.525082 0.116 Uiso 1 1 calc R U . . .
C33 C 0.9751(6) 0.4168(3) 0.63093(17) 0.0340(15) Uani 1 1 d . . . . .
H33A H 0.971929 0.398426 0.652010 0.041 Uiso 1 1 calc R U . . .
H33B H 1.046960 0.406925 0.621844 0.041 Uiso 1 1 calc R U . . .
C34 C 0.9630(6) 0.4862(3) 0.63344(16) 0.0304(14) Uani 1 1 d . . . . .
C35 C 1.0316(6) 0.5255(3) 0.61718(17) 0.0341(15) Uani 1 1 d . . . . .
H35 H 1.088665 0.508049 0.605141 0.041 Uiso 1 1 calc R U . . .
C36 C 1.0205(6) 0.5895(3) 0.61775(17) 0.0349(15) Uani 1 1 d . . . . .
C37 C 0.9360(6) 0.6131(3) 0.63604(17) 0.0341(15) Uani 1 1 d . . . . .
H37 H 0.926874 0.656586 0.637063 0.041 Uiso 1 1 calc R U . . .
C38 C 0.8651(6) 0.5761(3) 0.65273(16) 0.0321(15) Uani 1 1 d . . . . .
C39 C 0.8790(5) 0.5116(3) 0.65106(17) 0.0324(15) Uani 1 1 d . . . . .
C40 C 1.0928(6) 0.6330(4) 0.59879(19) 0.0398(17) Uani 1 1 d . . . . .
C41 C 1.1874(7) 0.5989(4) 0.5836(2) 0.055(2) Uani 1 1 d . . . . .
H41A H 1.232959 0.628432 0.572303 0.082 Uiso 1 1 calc R U . . .
H41B H 1.159130 0.567906 0.569116 0.082 Uiso 1 1 calc R U . . .
H41C H 1.230816 0.578472 0.599747 0.082 Uiso 1 1 calc R U . . .
C42 C 1.1383(8) 0.6841(4) 0.6198(2) 0.053(2) Uani 1 1 d . . . . .
H42A H 1.178838 0.713874 0.607103 0.079 Uiso 1 1 calc R U . . .
H42B H 1.186931 0.665920 0.635354 0.079 Uiso 1 1 calc R U . . .
H42C H 1.078191 0.705254 0.630310 0.079 Uiso 1 1 calc R U . . .
C43 C 1.0219(7) 0.6617(4) 0.5727(2) 0.0469(19) Uani 1 1 d . . . . .
H43A H 1.066351 0.689809 0.560129 0.070 Uiso 1 1 calc R U . . .
H43B H 0.961589 0.684773 0.582078 0.070 Uiso 1 1 calc R U . . .
H43C H 0.992841 0.628845 0.559429 0.070 Uiso 1 1 calc R U . . .
C44 C 0.7716(5) 0.6023(3) 0.67116(17) 0.0309(14) Uani 1 1 d . . . . .
H44A H 0.786019 0.646156 0.676102 0.037 Uiso 1 1 calc R U . . .
H44B H 0.763951 0.579413 0.691002 0.037 Uiso 1 1 calc R U . . .
C45 C 0.5518(7) 0.5502(4) 0.71498(18) 0.0411(17) Uani 1 1 d . . . . .
H45A H 0.494148 0.580338 0.709750 0.049 Uiso 1 1 calc R U . . .
H45B H 0.612401 0.572692 0.725078 0.049 Uiso 1 1 calc R U . . .
C46 C 0.5078(6) 0.5021(4) 0.73671(18) 0.0408(17) Uani 1 1 d . . . . .
H46A H 0.468731 0.523113 0.753837 0.049 Uiso 1 1 calc R U . . .
H46B H 0.454267 0.476611 0.725272 0.049 Uiso 1 1 calc R U . . .
C47 C 0.5621(7) 0.4245(4) 0.77471(18) 0.0410(17) Uani 1 1 d . . . . .
C48 C 0.6541(7) 0.3884(4) 0.78579(18) 0.0411(17) Uani 1 1 d . . . . .
C49 C 0.6517(8) 0.3456(4) 0.8103(2) 0.054(2) Uani 1 1 d . . . . .
H49 H 0.585431 0.337281 0.820841 0.064 Uiso 1 1 calc R U . . .
C50 C 0.7456(9) 0.3159(5) 0.8190(2) 0.057(2) Uani 1 1 d . . . . .
H50 H 0.744248 0.287884 0.835962 0.069 Uiso 1 1 calc R U . . .
C51 C 0.8424(8) 0.3263(4) 0.80317(19) 0.051(2) Uani 1 1 d . . . . .
H51 H 0.906427 0.305387 0.809654 0.061 Uiso 1 1 calc R U . . .
C52 C 0.8476(7) 0.3664(4) 0.77829(19) 0.0442(18) Uani 1 1 d . . . . .
H52 H 0.913637 0.372710 0.767259 0.053 Uiso 1 1 calc R U . . .
C53 C 0.7525(7) 0.3974(4) 0.76983(18) 0.0386(16) Uani 1 1 d . . . . .
C54 C 0.8294(6) 0.2928(3) 0.66979(17) 0.0348(15) Uani 1 1 d . . . . .
H54A H 0.906250 0.283531 0.664778 0.042 Uiso 1 1 calc R U . . .
H54B H 0.783121 0.258644 0.662145 0.042 Uiso 1 1 calc R U . . .
C55 C 0.8147(6) 0.3021(3) 0.70397(17) 0.0357(16) Uani 1 1 d . . . . .
H55A H 0.862614 0.336283 0.710741 0.043 Uiso 1 1 calc R U . . .
H55B H 0.738685 0.315060 0.707828 0.043 Uiso 1 1 calc R U . . .
C56 C 0.7569(6) 0.2133(3) 0.73523(15) 0.0327(15) Uani 1 1 d . . . . .
C57 C 0.8006(6) 0.1697(3) 0.75842(16) 0.0302(14) Uani 1 1 d . . . . .
C58 C 0.7385(6) 0.1248(4) 0.77303(18) 0.0410(17) Uani 1 1 d . . . . .
H58 H 0.663164 0.121018 0.768581 0.049 Uiso 1 1 calc R U . . .
C59 C 0.7875(7) 0.0857(4) 0.79409(19) 0.0457(19) Uani 1 1 d . . . . .
H59 H 0.745794 0.054692 0.804188 0.055 Uiso 1 1 calc R U . . .
C60 C 0.8978(6) 0.0914(4) 0.80064(18) 0.0404(17) Uani 1 1 d . . . . .
H60 H 0.930028 0.064377 0.815386 0.048 Uiso 1 1 calc R U . . .
C61 C 0.9614(6) 0.1354(3) 0.78627(17) 0.0365(16) Uani 1 1 d . . . . .
H61 H 1.036674 0.138909 0.790877 0.044 Uiso 1 1 calc R U . . .
C62 C 0.9117(6) 0.1745(3) 0.76476(16) 0.0316(15) Uani 1 1 d . . . . .

loop_
_atom_site_aniso_label
_atom_site_aniso_U_11
_atom_site_aniso_U_22
_atom_site_aniso_U_33
_atom_site_aniso_U_23
_atom_site_aniso_U_13
_atom_site_aniso_U_12
Se1 0.0359(5) 0.0355(4) 0.0462(5) 0.0011(3) 0.0049(3) -0.0007(3)
Se2 0.0294(4) 0.0301(4) 0.0422(4) 0.0049(3) -0.0006(3) -0.0013(3)
O1 0.030(3) 0.030(2) 0.040(3) -0.003(2) 0.003(2) 0.001(2)
O2 0.043(3) 0.029(3) 0.048(3) -0.004(2) -0.009(2) 0.003(2)
O3 0.041(3) 0.019(2) 0.042(3) 0.0024(19) -0.003(2) 0.000(2)
O4 0.037(3) 0.026(2) 0.048(3) -0.001(2) 0.007(2) -0.002(2)
O5 0.035(3) 0.051(3) 0.052(3) 0.002(3) 0.009(2) -0.006(3)
O6 0.029(3) 0.039(3) 0.047(3) -0.002(2) -0.004(2) 0.001(2)
N1 0.034(3) 0.037(3) 0.048(4) -0.002(3) 0.004(3) -0.004(3)
N2 0.030(3) 0.027(3) 0.045(3) 0.004(2) -0.002(3) 0.000(2)
C1 0.030(4) 0.027(3) 0.041(4) -0.005(3) 0.000(3) 0.005(3)
C2 0.028(4) 0.024(3) 0.044(4) -0.007(3) -0.002(3) 0.003(3)
C3 0.037(4) 0.028(3) 0.047(4) -0.002(3) -0.002(3) -0.001(3)
C4 0.041(4) 0.030(4) 0.050(4) -0.002(3) -0.005(3) -0.002(3)
C5 0.036(4) 0.029(4) 0.050(4) -0.003(3) -0.008(3) -0.003(3)
C6 0.030(4) 0.026(3) 0.050(4) -0.006(3) -0.001(3) 0.005(3)
C7 0.052(5) 0.048(5) 0.056(5) 0.010(4) -0.012(4) -0.014(4)
C8 0.10(3) 0.09(3) 0.09(3) 0.04(2) -0.031(18) -0.06(2)
C9 0.19(4) 0.055(17) 0.10(3) 0.026(19) -0.02(3) 0.05(2)
C10 0.047(17) 0.075(19) 0.060(18) 0.004(13) -0.002(13) -0.028(14)
C8A 0.043(16) 0.07(3) 0.054(17) 0.024(16) -0.011(11) -0.022(12)
C9A 0.16(4) 0.06(2) 0.07(2) 0.026(19) 0.02(3) 0.03(2)
C10A 0.06(3) 0.12(3) 0.040(16) 0.026(17) -0.009(15) -0.04(2)
C11 0.033(4) 0.035(4) 0.045(4) -0.004(3) 0.000(3) -0.002(3)
C12 0.028(4) 0.023(3) 0.047(4) 0.000(3) 0.003(3) -0.005(3)
C13 0.039(4) 0.029(4) 0.045(4) 0.001(3) -0.002(3) -0.002(3)
C14 0.037(4) 0.030(4) 0.046(4) 0.001(3) -0.001(3) -0.006(3)
C15 0.043(4) 0.025(3) 0.046(4) 0.000(3) -0.002(3) -0.004(3)
C16 0.034(4) 0.024(3) 0.045(4) 0.002(3) -0.002(3) -0.002(3)
C17 0.035(4) 0.025(3) 0.045(4) 0.002(3) 0.000(3) -0.005(3)
C18 0.052(5) 0.038(4) 0.046(4) -0.004(3) -0.008(4) 0.006(4)
C19 0.075(12) 0.052(9) 0.053(9) 0.007(7) -0.016(8) 0.008(9)
C20 0.042(9) 0.082(13) 0.065(11) -0.019(9) -0.014(7) -0.001(9)
C21 0.064(11) 0.052(9) 0.051(9) -0.010(7) -0.019(8) 0.008(8)
C19A 0.061(14) 0.057(13) 0.052(12) -0.004(10) -0.018(10) 0.009(11)
C20A 0.067(16) 0.050(13) 0.091(18) 0.004(12) -0.035(13) -0.006(12)
C21A 0.078(18) 0.11(2) 0.049(13) -0.015(14) -0.016(12) 0.012(17)
C22 0.053(5) 0.022(3) 0.048(4) -0.001(3) -0.006(4) -0.002(3)
C23 0.038(4) 0.018(3) 0.049(4) -0.002(3) -0.002(3) 0.005(3)
C24 0.043(4) 0.028(4) 0.046(4) -0.005(3) -0.007(3) 0.003(3)
C25 0.050(5) 0.034(4) 0.043(4) -0.002(3) -0.002(3) 0.004(4)
C26 0.032(4) 0.025(3) 0.049(4) 0.000(3) 0.003(3) 0.002(3)
C27 0.027(3) 0.020(3) 0.047(4) -0.005(3) -0.002(3) 0.006(3)
C28 0.035(4) 0.017(3) 0.042(4) -0.003(3) 0.000(3) 0.002(3)
C29 0.069(6) 0.051(5) 0.043(5) 0.000(4) -0.004(4) -0.005(5)
C30 0.081(8) 0.077(7) 0.062(6) 0.020(5) -0.012(5) -0.003(6)
C31 0.156(13) 0.059(7) 0.045(5) -0.004(5) 0.001(7) -0.007(8)
C32 0.074(8) 0.110(10) 0.048(6) 0.016(6) -0.002(5) -0.014(7)
C33 0.032(4) 0.026(3) 0.044(4) -0.002(3) 0.000(3) 0.003(3)
C34 0.029(4) 0.022(3) 0.040(4) -0.002(3) -0.002(3) -0.001(3)
C35 0.028(4) 0.035(4) 0.040(4) 0.000(3) 0.000(3) 0.001(3)
C36 0.029(4) 0.033(4) 0.043(4) 0.004(3) 0.000(3) -0.001(3)
C37 0.032(4) 0.026(3) 0.044(4) -0.001(3) -0.004(3) 0.000(3)
C38 0.028(4) 0.032(4) 0.036(4) -0.003(3) -0.003(3) -0.001(3)
C39 0.022(3) 0.034(4) 0.041(4) -0.002(3) -0.002(3) 0.000(3)
C40 0.026(4) 0.037(4) 0.056(5) 0.007(3) 0.004(3) 0.003(3)
C41 0.035(4) 0.050(5) 0.080(6) 0.019(4) 0.017(4) 0.006(4)
C42 0.046(5) 0.046(5) 0.066(6) 0.009(4) -0.002(4) -0.018(4)
C43 0.052(5) 0.039(4) 0.050(5) 0.009(3) 0.002(4) 0.006(4)
C44 0.016(3) 0.030(3) 0.047(4) -0.004(3) -0.002(3) -0.002(3)
C45 0.046(5) 0.039(4) 0.039(4) -0.006(3) 0.003(3) 0.002(4)
C46 0.031(4) 0.042(4) 0.049(4) -0.003(3) 0.004(3) 0.000(3)
C47 0.043(5) 0.036(4) 0.044(4) -0.006(3) 0.006(3) -0.007(3)
C48 0.046(5) 0.035(4) 0.042(4) -0.006(3) 0.005(3) -0.004(3)
C49 0.064(6) 0.049(5) 0.047(5) 0.005(4) 0.015(4) 0.002(4)
C50 0.071(6) 0.054(5) 0.048(5) 0.010(4) 0.012(4) 0.008(5)
C51 0.057(5) 0.049(5) 0.046(5) 0.000(4) 0.003(4) 0.011(4)
C52 0.041(5) 0.041(4) 0.050(5) -0.002(3) 0.003(3) -0.005(4)
C53 0.039(4) 0.031(4) 0.046(4) -0.004(3) 0.002(3) 0.000(3)
C54 0.030(4) 0.023(3) 0.051(4) 0.007(3) -0.006(3) 0.000(3)
C55 0.035(4) 0.024(3) 0.049(4) 0.005(3) -0.006(3) 0.002(3)
C56 0.041(4) 0.026(3) 0.031(3) -0.003(3) -0.001(3) -0.002(3)
C57 0.028(3) 0.025(3) 0.038(4) -0.001(3) -0.002(3) 0.004(3)
C58 0.028(4) 0.046(4) 0.049(4) 0.007(3) 0.003(3) -0.004(3)
C59 0.042(5) 0.047(5) 0.048(5) 0.008(4) 0.004(3) -0.013(4)
C60 0.041(4) 0.040(4) 0.041(4) 0.007(3) -0.003(3) -0.006(3)
C61 0.031(4) 0.038(4) 0.040(4) 0.003(3) -0.003(3) -0.003(3)
C62 0.029(4) 0.027(3) 0.038(4) -0.002(3) 0.001(3) 0.000(3)

loop_
_atom_type_symbol
_atom_type_description
_atom_type_scat_dispersion_real
_atom_type_scat_dispersion_imag
_atom_type_scat_source
C C 0.0181 0.0091 'International Tables Vol C Tables 4.2.6.8 and 6.1.1.4'
H H 0.0000 0.0000 'International Tables Vol C Tables 4.2.6.8 and 6.1.1.4'
N N 0.0311 0.0180 'International Tables Vol C Tables 4.2.6.8 and 6.1.1.4'
O O 0.0492 0.0322 'International Tables Vol C Tables 4.2.6.8 and 6.1.1.4'
Se Se -0.7943 1.1372 'International Tables Vol C Tables 4.2.6.8 and 6.1.1.4'

loop_
_geom_angle_atom_site_label_1
_geom_angle_atom_site_label_2
_geom_angle_atom_site_label_3
_geom_angle
_geom_angle_site_symmetry_1
_geom_angle_site_symmetry_3
_geom_angle_publ_flag
N1 Se1 C53 85.6(3) . . ?
N2 Se2 C62 85.4(3) . . ?
C1 O1 C45 114.5(5) . . ?
C17 O2 H2 109.5 . . ?
C28 O3 C54 117.5(5) . . ?
C39 O4 H4 109.5 . . ?
C47 N1 C46 119.2(7) . . ?
C47 N1 Se1 115.5(6) . . ?
C46 N1 Se1 125.3(5) . . ?
C56 N2 C55 121.4(6) . . ?
C56 N2 Se2 116.4(5) . . ?
C55 N2 Se2 120.4(5) . . ?
C2 C1 O1 120.7(6) . . ?
C2 C1 C6 122.3(7) . . ?
O1 C1 C6 116.9(6) . . ?
C1 C2 C3 117.2(7) . . ?
C1 C2 C44 123.2(6) . . ?
C3 C2 C44 119.4(7) . . ?
C4 C3 C2 123.1(7) . . ?
C4 C3 H3 118.5 . . ?
C2 C3 H3 118.5 . . ?
C5 C4 C3 117.1(7) . . ?
C5 C4 C7 122.3(7) . . ?
C3 C4 C7 120.6(7) . . ?
C4 C5 C6 123.0(7) . . ?
C4 C5 H5 118.5 . . ?
C6 C5 H5 118.5 . . ?
C5 C6 C1 117.2(7) . . ?
C5 C6 C11 120.1(7) . . ?
C1 C6 C11 122.6(7) . . ?
C10 C7 C9 109.5(15) . . ?
C10 C7 C8 108.7(16) . . ?
C9 C7 C8 109.4(16) . . ?
C9A C7 C10A 109.1(16) . . ?
C9A C7 C8A 108.7(16) . . ?
C10A C7 C8A 108.1(15) . . ?
C10 C7 C4 111(3) . . ?
C9 C7 C4 105(3) . . ?
C9A C7 C4 110(3) . . ?
C8 C7 C4 113(3) . . ?
C10A C7 C4 110(3) . . ?
C8A C7 C4 110(2) . . ?
C7 C8 H8A 109.5 . . ?
C7 C8 H8B 109.5 . . ?
H8A C8 H8B 109.5 . . ?
C7 C8 H8C 109.5 . . ?
H8A C8 H8C 109.5 . . ?
H8B C8 H8C 109.5 . . ?
C7 C9 H9A 109.5 . . ?
C7 C9 H9B 109.5 . . ?
H9A C9 H9B 109.5 . . ?
C7 C9 H9C 109.5 . . ?
H9A C9 H9C 109.5 . . ?
H9B C9 H9C 109.5 . . ?
C7 C10 H10A 109.5 . . ?
C7 C10 H10B 109.5 . . ?
H10A C10 H10B 109.5 . . ?
C7 C10 H10C 109.5 . . ?
H10A C10 H10C 109.5 . . ?
H10B C10 H10C 109.5 . . ?
C7 C8A H8AA 109.5 . . ?
C7 C8A H8AB 109.5 . . ?
H8AA C8A H8AB 109.5 . . ?
C7 C8A H8AC 109.5 . . ?
H8AA C8A H8AC 109.5 . . ?
H8AB C8A H8AC 109.5 . . ?
C7 C9A H9AA 109.5 . . ?
C7 C9A H9AB 109.5 . . ?
H9AA C9A H9AB 109.5 . . ?
C7 C9A H9AC 109.5 . . ?
H9AA C9A H9AC 109.5 . . ?
H9AB C9A H9AC 109.5 . . ?
C7 C10A H10D 109.5 . . ?
C7 C10A H10E 109.5 . . ?
H10D C10A H10E 109.5 . . ?
C7 C10A H10F 109.5 . . ?
H10D C10A H10F 109.5 . . ?
H10E C10A H10F 109.5 . . ?
C6 C11 C12 111.8(6) . . ?
C6 C11 H11A 109.3 . . ?
C12 C11 H11A 109.3 . . ?
C6 C11 H11B 109.3 . . ?
C12 C11 H11B 109.3 . . ?
H11A C11 H11B 107.9 . . ?
C13 C12 C17 119.5(7) . . ?
C13 C12 C11 119.7(7) . . ?
C17 C12 C11 120.8(7) . . ?
C12 C13 C14 122.1(7) . . ?
C12 C13 H13 118.9 . . ?
C14 C13 H13 118.9 . . ?
C15 C14 C13 116.7(7) . . ?
C15 C14 C18 122.1(7) . . ?
C13 C14 C18 121.2(7) . . ?
C14 C15 C16 122.8(7) . . ?
C14 C15 H15 118.6 . . ?
C16 C15 H15 118.6 . . ?
C15 C16 C17 118.5(7) . . ?
C15 C16 C22 122.0(7) . . ?
C17 C16 C22 119.3(7) . . ?
O2 C17 C12 123.7(6) . . ?
O2 C17 C16 115.9(6) . . ?
C12 C17 C16 120.4(7) . . ?
C20 C18 C14 109.7(8) . . ?
C21A C18 C14 110.3(11) . . ?
C20 C18 C19 111.2(10) . . ?
C14 C18 C19 107.3(8) . . ?
C21A C18 C20A 109.8(12) . . ?
C14 C18 C20A 108.1(10) . . ?
C20 C18 C21 109.6(9) . . ?
C14 C18 C21 112.0(8) . . ?
C19 C18 C21 107.0(9) . . ?
C21A C18 C19A 108.4(11) . . ?
C14 C18 C19A 113.8(9) . . ?
C20A C18 C19A 106.3(11) . . ?
C18 C19 H19A 109.5 . . ?
C18 C19 H19B 109.5 . . ?
H19A C19 H19B 109.5 . . ?
C18 C19 H19C 109.5 . . ?
H19A C19 H19C 109.5 . . ?
H19B C19 H19C 109.5 . . ?
C18 C20 H20A 109.5 . . ?
C18 C20 H20B 109.5 . . ?
H20A C20 H20B 109.5 . . ?
C18 C20 H20C 109.5 . . ?
H20A C20 H20C 109.5 . . ?
H20B C20 H20C 109.5 . . ?
C18 C21 H21A 109.5 . . ?
C18 C21 H21B 109.5 . . ?
H21A C21 H21B 109.5 . . ?
C18 C21 H21C 109.5 . . ?
H21A C21 H21C 109.5 . . ?
H21B C21 H21C 109.5 . . ?
C18 C19A H19D 109.5 . . ?
C18 C19A H19E 109.5 . . ?
H19D C19A H19E 109.5 . . ?
C18 C19A H19F 109.5 . . ?
H19D C19A H19F 109.5 . . ?
H19E C19A H19F 109.5 . . ?
C18 C20A H20D 109.5 . . ?
C18 C20A H20E 109.5 . . ?
H20D C20A H20E 109.5 . . ?
C18 C20A H20F 109.5 . . ?
H20D C20A H20F 109.5 . . ?
H20E C20A H20F 109.5 . . ?
C18 C21A H21D 109.5 . . ?
C18 C21A H21E 109.5 . . ?
H21D C21A H21E 109.5 . . ?
C18 C21A H21F 109.5 . . ?
H21D C21A H21F 109.5 . . ?
H21E C21A H21F 109.5 . . ?
C16 C22 C23 110.3(6) . . ?
C16 C22 H22A 109.6 . . ?
C23 C22 H22A 109.6 . . ?
C16 C22 H22B 109.6 . . ?
C23 C22 H22B 109.6 . . ?
H22A C22 H22B 108.1 . . ?
C24 C23 C28 118.3(7) . . ?
C24 C23 C22 119.7(7) . . ?
C28 C23 C22 121.9(7) . . ?
C23 C24 C25 123.0(7) . . ?
C23 C24 H24 118.5 . . ?
C25 C24 H24 118.5 . . ?
C24 C25 C26 117.1(7) . . ?
C24 C25 C29 120.1(8) . . ?
C26 C25 C29 122.8(8) . . ?
C27 C26 C25 122.3(7) . . ?
C27 C26 H26 118.8 . . ?
C25 C26 H26 118.8 . . ?
C26 C27 C28 118.1(6) . . ?
C26 C27 C33 120.7(6) . . ?
C28 C27 C33 121.1(6) . . ?
C23 C28 O3 120.7(6) . . ?
C23 C28 C27 121.1(7) . . ?
O3 C28 C27 117.6(6) . . ?
C31 C29 C32 111.0(10) . . ?
C31 C29 C25 110.2(8) . . ?
C32 C29 C25 112.8(8) . . ?
C31 C29 C30 107.4(10) . . ?
C32 C29 C30 107.0(9) . . ?
C25 C29 C30 108.2(8) . . ?
C29 C30 H30A 109.5 . . ?
C29 C30 H30B 109.5 . . ?
H30A C30 H30B 109.5 . . ?
C29 C30 H30C 109.5 . . ?
H30A C30 H30C 109.5 . . ?
H30B C30 H30C 109.5 . . ?
C29 C31 H31A 109.5 . . ?
C29 C31 H31B 109.5 . . ?
H31A C31 H31B 109.5 . . ?
C29 C31 H31C 109.5 . . ?
H31A C31 H31C 109.5 . . ?
H31B C31 H31C 109.5 . . ?
C29 C32 H32A 109.5 . . ?
C29 C32 H32B 109.5 . . ?
H32A C32 H32B 109.5 . . ?
C29 C32 H32C 109.5 . . ?
H32A C32 H32C 109.5 . . ?
H32B C32 H32C 109.5 . . ?
C34 C33 C27 111.6(6) . . ?
C34 C33 H33A 109.3 . . ?
C27 C33 H33A 109.3 . . ?
C34 C33 H33B 109.3 . . ?
C27 C33 H33B 109.3 . . ?
H33A C33 H33B 108.0 . . ?
C35 C34 C39 118.8(6) . . ?
C35 C34 C33 120.9(6) . . ?
C39 C34 C33 120.2(6) . . ?
C34 C35 C36 122.8(7) . . ?
C34 C35 H35 118.6 . . ?
C36 C35 H35 118.6 . . ?
C35 C36 C37 116.5(7) . . ?
C35 C36 C40 123.0(7) . . ?
C37 C36 C40 120.5(7) . . ?
C38 C37 C36 123.2(7) . . ?
C38 C37 H37 118.4 . . ?
C36 C37 H37 118.4 . . ?
C37 C38 C39 118.1(7) . . ?
C37 C38 C44 122.4(6) . . ?
C39 C38 C44 119.5(6) . . ?
O4 C39 C34 124.0(6) . . ?
O4 C39 C38 115.4(6) . . ?
C34 C39 C38 120.6(7) . . ?
C41 C40 C36 111.9(6) . . ?
C41 C40 C42 108.8(7) . . ?
C36 C40 C42 110.1(7) . . ?
C41 C40 C43 108.4(7) . . ?
C36 C40 C43 107.7(6) . . ?
C42 C40 C43 109.9(7) . . ?
C40 C41 H41A 109.5 . . ?
C40 C41 H41B 109.5 . . ?
H41A C41 H41B 109.5 . . ?
C40 C41 H41C 109.5 . . ?
H41A C41 H41C 109.5 . . ?
H41B C41 H41C 109.5 . . ?
C40 C42 H42A 109.5 . . ?
C40 C42 H42B 109.5 . . ?
H42A C42 H42B 109.5 . . ?
C40 C42 H42C 109.5 . . ?
H42A C42 H42C 109.5 . . ?
H42B C42 H42C 109.5 . . ?
C40 C43 H43A 109.5 . . ?
C40 C43 H43B 109.5 . . ?
H43A C43 H43B 109.5 . . ?
C40 C43 H43C 109.5 . . ?
H43A C43 H43C 109.5 . . ?
H43B C43 H43C 109.5 . . ?
C38 C44 C2 109.8(6) . . ?
C38 C44 H44A 109.7 . . ?
C2 C44 H44A 109.7 . . ?
C38 C44 H44B 109.7 . . ?
C2 C44 H44B 109.7 . . ?
H44A C44 H44B 108.2 . . ?
O1 C45 C46 108.9(6) . . ?
O1 C45 H45A 109.9 . . ?
C46 C45 H45A 109.9 . . ?
O1 C45 H45B 109.9 . . ?
C46 C45 H45B 109.9 . . ?
H45A C45 H45B 108.3 . . ?
N1 C46 C45 114.8(7) . . ?
N1 C46 H46A 108.6 . . ?
C45 C46 H46A 108.6 . . ?
N1 C46 H46B 108.6 . . ?
C45 C46 H46B 108.6 . . ?
H46A C46 H46B 107.6 . . ?
O5 C47 N1 122.1(8) . . ?
O5 C47 C48 126.0(7) . . ?
N1 C47 C48 111.8(7) . . ?
C49 C48 C53 118.5(8) . . ?
C49 C48 C47 125.7(8) . . ?
C53 C48 C47 115.8(7) . . ?
C50 C49 C48 119.7(9) . . ?
C50 C49 H49 120.2 . . ?
C48 C49 H49 120.2 . . ?
C49 C50 C51 120.8(8) . . ?
C49 C50 H50 119.6 . . ?
C51 C50 H50 119.6 . . ?
C52 C51 C50 121.4(9) . . ?
C52 C51 H51 119.3 . . ?
C50 C51 H51 119.3 . . ?
C51 C52 C53 117.8(8) . . ?
C51 C52 H52 121.1 . . ?
C53 C52 H52 121.1 . . ?
C52 C53 C48 121.8(7) . . ?
C52 C53 Se1 127.1(6) . . ?
C48 C53 Se1 111.0(6) . . ?
O3 C54 C55 104.2(6) . . ?
O3 C54 H54A 110.9 . . ?
C55 C54 H54A 110.9 . . ?
O3 C54 H54B 110.9 . . ?
C55 C54 H54B 110.9 . . ?
H54A C54 H54B 108.9 . . ?
N2 C55 C54 115.1(6) . . ?
N2 C55 H55A 108.5 . . ?
C54 C55 H55A 108.5 . . ?
N2 C55 H55B 108.5 . . ?
C54 C55 H55B 108.5 . . ?
H55A C55 H55B 107.5 . . ?
O6 C56 N2 123.3(7) . . ?
O6 C56 C57 126.1(7) . . ?
N2 C56 C57 110.6(6) . . ?
C58 C57 C62 120.2(7) . . ?
C58 C57 C56 123.7(7) . . ?
C62 C57 C56 116.1(6) . . ?
C59 C58 C57 119.2(7) . . ?
C59 C58 H58 120.4 . . ?
C57 C58 H58 120.4 . . ?
C58 C59 C60 120.3(7) . . ?
C58 C59 H59 119.9 . . ?
C60 C59 H59 119.9 . . ?
C61 C60 C59 121.7(7) . . ?
C61 C60 H60 119.2 . . ?
C59 C60 H60 119.2 . . ?
C60 C61 C62 117.9(7) . . ?
C60 C61 H61 121.1 . . ?
C62 C61 H61 121.1 . . ?
C61 C62 C57 120.8(7) . . ?
C61 C62 Se2 127.8(6) . . ?
C57 C62 Se2 111.4(5) . . ?

loop_
_geom_bond_atom_site_label_1
_geom_bond_atom_site_label_2
_geom_bond_distance
_geom_bond_site_symmetry_2
_geom_bond_publ_flag
Se1 N1 1.886(7) . ?
Se1 C53 1.903(8) . ?
Se2 N2 1.891(6) . ?
Se2 C62 1.892(7) . ?
O1 C1 1.400(9) . ?
O1 C45 1.436(9) . ?
O2 C17 1.371(9) . ?
O2 H2 0.8400 . ?
O3 C28 1.386(8) . ?
O3 C54 1.424(8) . ?
O4 C39 1.361(8) . ?
O4 H4 0.8400 . ?
O5 C47 1.244(10) . ?
O6 C56 1.244(9) . ?
N1 C47 1.363(10) . ?
N1 C46 1.461(10) . ?
N2 C56 1.354(9) . ?
N2 C55 1.454(9) . ?
C1 C2 1.391(10) . ?
C1 C6 1.402(10) . ?
C2 C3 1.396(10) . ?
C2 C44 1.512(9) . ?
C3 C4 1.391(11) . ?
C3 H3 0.9500 . ?
C4 C5 1.386(11) . ?
C4 C7 1.542(11) . ?
C5 C6 1.396(11) . ?
C5 H5 0.9500 . ?
C6 C11 1.519(10) . ?
C7 C10 1.526(17) . ?
C7 C9 1.529(17) . ?
C7 C9A 1.529(19) . ?
C7 C8 1.529(19) . ?
C7 C10A 1.530(18) . ?
C7 C8A 1.539(17) . ?
C8 H8A 0.9800 . ?
C8 H8B 0.9800 . ?
C8 H8C 0.9800 . ?
C9 H9A 0.9800 . ?
C9 H9B 0.9800 . ?
C9 H9C 0.9800 . ?
C10 H10A 0.9800 . ?
C10 H10B 0.9800 . ?
C10 H10C 0.9800 . ?
C8A H8AA 0.9800 . ?
C8A H8AB 0.9800 . ?
C8A H8AC 0.9800 . ?
C9A H9AA 0.9800 . ?
C9A H9AB 0.9800 . ?
C9A H9AC 0.9800 . ?
C10A H10D 0.9800 . ?
C10A H10E 0.9800 . ?
C10A H10F 0.9800 . ?
C11 C12 1.519(10) . ?
C11 H11A 0.9900 . ?
C11 H11B 0.9900 . ?
C12 C13 1.388(10) . ?
C12 C17 1.389(10) . ?
C13 C14 1.407(10) . ?
C13 H13 0.9500 . ?
C14 C15 1.390(11) . ?
C14 C18 1.532(11) . ?
C15 C16 1.396(10) . ?
C15 H15 0.9500 . ?
C16 C17 1.401(10) . ?
C16 C22 1.509(11) . ?
C18 C20 1.497(13) . ?
C18 C21A 1.510(15) . ?
C18 C19 1.532(13) . ?
C18 C20A 1.540(15) . ?
C18 C21 1.552(13) . ?
C18 C19A 1.559(14) . ?
C19 H19A 0.9800 . ?
C19 H19B 0.9800 . ?
C19 H19C 0.9800 . ?
C20 H20A 0.9800 . ?
C20 H20B 0.9800 . ?
C20 H20C 0.9800 . ?
C21 H21A 0.9800 . ?
C21 H21B 0.9800 . ?
C21 H21C 0.9800 . ?
C19A H19D 0.9800 . ?
C19A H19E 0.9800 . ?
C19A H19F 0.9800 . ?
C20A H20D 0.9800 . ?
C20A H20E 0.9800 . ?
C20A H20F 0.9800 . ?
C21A H21D 0.9800 . ?
C21A H21E 0.9800 . ?
C21A H21F 0.9800 . ?
C22 C23 1.528(11) . ?
C22 H22A 0.9900 . ?
C22 H22B 0.9900 . ?
C23 C24 1.380(11) . ?
C23 C28 1.384(10) . ?
C24 C25 1.393(12) . ?
C24 H24 0.9500 . ?
C25 C26 1.397(11) . ?
C25 C29 1.537(12) . ?
C26 C27 1.380(10) . ?
C26 H26 0.9500 . ?
C27 C28 1.416(10) . ?
C27 C33 1.517(10) . ?
C29 C31 1.514(14) . ?
C29 C32 1.531(15) . ?
C29 C30 1.557(15) . ?
C30 H30A 0.9800 . ?
C30 H30B 0.9800 . ?
C30 H30C 0.9800 . ?
C31 H31A 0.9800 . ?
C31 H31B 0.9800 . ?
C31 H31C 0.9800 . ?
C32 H32A 0.9800 . ?
C32 H32B 0.9800 . ?
C32 H32C 0.9800 . ?
C33 C34 1.513(9) . ?
C33 H33A 0.9900 . ?
C33 H33B 0.9900 . ?
C34 C35 1.388(10) . ?
C34 C39 1.394(10) . ?
C35 C36 1.393(10) . ?
C35 H35 0.9500 . ?
C36 C37 1.399(10) . ?
C36 C40 1.530(10) . ?
C37 C38 1.384(10) . ?
C37 H37 0.9500 . ?
C38 C39 1.408(10) . ?
C38 C44 1.507(9) . ?
C40 C41 1.523(11) . ?
C40 C42 1.534(12) . ?
C40 C43 1.551(11) . ?
C41 H41A 0.9800 . ?
C41 H41B 0.9800 . ?
C41 H41C 0.9800 . ?
C42 H42A 0.9800 . ?
C42 H42B 0.9800 . ?
C42 H42C 0.9800 . ?
C43 H43A 0.9800 . ?
C43 H43B 0.9800 . ?
C43 H43C 0.9800 . ?
C44 H44A 0.9900 . ?
C44 H44B 0.9900 . ?
C45 C46 1.500(11) . ?
C45 H45A 0.9900 . ?
C45 H45B 0.9900 . ?
C46 H46A 0.9900 . ?
C46 H46B 0.9900 . ?
C47 C48 1.456(12) . ?
C48 C49 1.401(11) . ?
C48 C53 1.405(11) . ?
C49 C50 1.373(14) . ?
C49 H49 0.9500 . ?
C50 C51 1.389(13) . ?
C50 H50 0.9500 . ?
C51 C52 1.378(12) . ?
C51 H51 0.9500 . ?
C52 C53 1.397(12) . ?
C52 H52 0.9500 . ?
C54 C55 1.493(10) . ?
C54 H54A 0.9900 . ?
C54 H54B 0.9900 . ?
C55 H55A 0.9900 . ?
C55 H55B 0.9900 . ?
C56 C57 1.475(10) . ?
C57 C58 1.386(10) . ?
C57 C62 1.398(10) . ?
C58 C59 1.378(11) . ?
C58 H58 0.9500 . ?
C59 C60 1.390(11) . ?
C59 H59 0.9500 . ?
C60 C61 1.378(10) . ?
C60 H60 0.9500 . ?
C61 C62 1.394(10) . ?
C61 H61 0.9500 . ?

loop_
_geom_hbond_atom_site_label_D
_geom_hbond_atom_site_label_H
_geom_hbond_atom_site_label_A
_geom_hbond_distance_DH
_geom_hbond_distance_HA
_geom_hbond_distance_DA
_geom_hbond_angle_DHA
_geom_hbond_site_symmetry_A
_geom_hbond_publ_flag
O2 H2 O1 0.84 1.99 2.788(7) 158.9 . yes
O4 H4 O3 0.84 2.00 2.799(7) 160.0 . yes
C52 H52 O5 0.95 2.60 3.350(10) 135.6 6_657 yes
C55 H55A Se1 0.99 3.17 3.675(7) 113.4 . yes
C55 H55A O5 0.99 2.29 3.264(9) 166.4 6_657 yes
C61 H61 O6 0.95 2.42 3.086(9) 127.0 6_657 yes

loop_
_geom_torsion_atom_site_label_1
_geom_torsion_atom_site_label_2
_geom_torsion_atom_site_label_3
_geom_torsion_atom_site_label_4
_geom_torsion
_geom_torsion_site_symmetry_1
_geom_torsion_site_symmetry_2
_geom_torsion_site_symmetry_3
_geom_torsion_site_symmetry_4
_geom_torsion_publ_flag
C53 Se1 N1 C47 -4.2(6) . . . . ?
C53 Se1 N1 C46 177.4(7) . . . . ?
C62 Se2 N2 C56 2.3(5) . . . . ?
C62 Se2 N2 C55 167.6(6) . . . . ?
C45 O1 C1 C2 86.3(8) . . . . ?
C45 O1 C1 C6 -98.0(7) . . . . ?
O1 C1 C2 C3 178.3(6) . . . . ?
C6 C1 C2 C3 2.8(10) . . . . ?
O1 C1 C2 C44 2.7(10) . . . . ?
C6 C1 C2 C44 -172.8(6) . . . . ?
C1 C2 C3 C4 -2.6(11) . . . . ?
C44 C2 C3 C4 173.2(7) . . . . ?
C2 C3 C4 C5 1.2(12) . . . . ?
C2 C3 C4 C7 -179.6(7) . . . . ?
C3 C4 C5 C6 0.1(12) . . . . ?
C7 C4 C5 C6 -179.1(7) . . . . ?
C4 C5 C6 C1 0.1(11) . . . . ?
C4 C5 C6 C11 -176.8(7) . . . . ?
C2 C1 C6 C5 -1.6(10) . . . . ?
O1 C1 C6 C5 -177.3(6) . . . . ?
C2 C1 C6 C11 175.2(7) . . . . ?
O1 C1 C6 C11 -0.4(10) . . . . ?
C5 C4 C7 C10 -38(3) . . . . ?
C3 C4 C7 C10 143(3) . . . . ?
C5 C4 C7 C9 81(3) . . . . ?
C3 C4 C7 C9 -98(3) . . . . ?
C5 C4 C7 C9A 97(3) . . . . ?
C3 C4 C7 C9A -82(3) . . . . ?
C5 C4 C7 C8 -160(3) . . . . ?
C3 C4 C7 C8 21(3) . . . . ?
C5 C4 C7 C10A -24(3) . . . . ?
C3 C4 C7 C10A 157(3) . . . . ?
C5 C4 C7 C8A -143(3) . . . . ?
C3 C4 C7 C8A 38(3) . . . . ?
C5 C6 C11 C12 74.6(9) . . . . ?
C1 C6 C11 C12 -102.2(8) . . . . ?
C6 C11 C12 C13 -101.9(8) . . . . ?
C6 C11 C12 C17 75.1(9) . . . . ?
C17 C12 C13 C14 -0.1(11) . . . . ?
C11 C12 C13 C14 177.0(7) . . . . ?
C12 C13 C14 C15 0.1(11) . . . . ?
C12 C13 C14 C18 -178.5(7) . . . . ?
C13 C14 C15 C16 -1.1(11) . . . . ?
C18 C14 C15 C16 177.5(7) . . . . ?
C14 C15 C16 C17 2.0(11) . . . . ?
C14 C15 C16 C22 -172.1(7) . . . . ?
C13 C12 C17 O2 -179.5(7) . . . . ?
C11 C12 C17 O2 3.4(11) . . . . ?
C13 C12 C17 C16 1.0(11) . . . . ?
C11 C12 C17 C16 -176.1(7) . . . . ?
C15 C16 C17 O2 178.6(7) . . . . ?
C22 C16 C17 O2 -7.2(10) . . . . ?
C15 C16 C17 C12 -1.9(11) . . . . ?
C22 C16 C17 C12 172.4(7) . . . . ?
C15 C14 C18 C20 126.0(10) . . . . ?
C13 C14 C18 C20 -55.5(11) . . . . ?
C15 C14 C18 C21A -51.4(14) . . . . ?
C13 C14 C18 C21A 127.2(13) . . . . ?
C15 C14 C18 C19 -113.1(10) . . . . ?
C13 C14 C18 C19 65.4(11) . . . . ?
C15 C14 C18 C20A 68.7(13) . . . . ?
C13 C14 C18 C20A -112.7(12) . . . . ?
C15 C14 C18 C21 4.0(12) . . . . ?
C13 C14 C18 C21 -177.4(9) . . . . ?
C15 C14 C18 C19A -173.5(11) . . . . ?
C13 C14 C18 C19A 5.1(13) . . . . ?
C15 C16 C22 C23 93.2(8) . . . . ?
C17 C16 C22 C23 -80.8(8) . . . . ?
C16 C22 C23 C24 -61.4(9) . . . . ?
C16 C22 C23 C28 113.6(7) . . . . ?
C28 C23 C24 C25 -3.6(11) . . . . ?
C22 C23 C24 C25 171.5(7) . . . . ?
C23 C24 C25 C26 2.5(11) . . . . ?
C23 C24 C25 C29 -176.2(7) . . . . ?
C24 C25 C26 C27 -1.8(11) . . . . ?
C29 C25 C26 C27 176.8(7) . . . . ?
C25 C26 C27 C28 2.2(10) . . . . ?
C25 C26 C27 C33 -174.5(7) . . . . ?
C24 C23 C28 O3 175.4(6) . . . . ?
C22 C23 C28 O3 0.4(10) . . . . ?
C24 C23 C28 C27 4.0(10) . . . . ?
C22 C23 C28 C27 -171.1(6) . . . . ?
C54 O3 C28 C23 84.5(8) . . . . ?
C54 O3 C28 C27 -103.8(7) . . . . ?
C26 C27 C28 C23 -3.3(10) . . . . ?
C33 C27 C28 C23 173.4(6) . . . . ?
C26 C27 C28 O3 -175.0(6) . . . . ?
C33 C27 C28 O3 1.7(9) . . . . ?
C24 C25 C29 C31 -57.1(12) . . . . ?
C26 C25 C29 C31 124.3(10) . . . . ?
C24 C25 C29 C32 178.2(9) . . . . ?
C26 C25 C29 C32 -0.3(13) . . . . ?
C24 C25 C29 C30 60.0(10) . . . . ?
C26 C25 C29 C30 -118.5(9) . . . . ?
C26 C27 C33 C34 70.7(8) . . . . ?
C28 C27 C33 C34 -105.9(7) . . . . ?
C27 C33 C34 C35 -105.1(8) . . . . ?
C27 C33 C34 C39 71.8(9) . . . . ?
C39 C34 C35 C36 0.2(11) . . . . ?
C33 C34 C35 C36 177.2(7) . . . . ?
C34 C35 C36 C37 0.6(11) . . . . ?
C34 C35 C36 C40 -177.3(7) . . . . ?
C35 C36 C37 C38 -0.6(11) . . . . ?
C40 C36 C37 C38 177.4(7) . . . . ?
C36 C37 C38 C39 -0.2(11) . . . . ?
C36 C37 C38 C44 -177.2(7) . . . . ?
C35 C34 C39 O4 177.7(6) . . . . ?
C33 C34 C39 O4 0.7(11) . . . . ?
C35 C34 C39 C38 -1.0(10) . . . . ?
C33 C34 C39 C38 -178.0(6) . . . . ?
C37 C38 C39 O4 -177.8(6) . . . . ?
C44 C38 C39 O4 -0.6(10) . . . . ?
C37 C38 C39 C34 1.0(10) . . . . ?
C44 C38 C39 C34 178.2(6) . . . . ?
C35 C36 C40 C41 -8.8(11) . . . . ?
C37 C36 C40 C41 173.3(7) . . . . ?
C35 C36 C40 C42 -130.0(8) . . . . ?
C37 C36 C40 C42 52.2(9) . . . . ?
C35 C36 C40 C43 110.3(8) . . . . ?
C37 C36 C40 C43 -67.6(9) . . . . ?
C37 C38 C44 C2 98.7(8) . . . . ?
C39 C38 C44 C2 -78.3(8) . . . . ?
C1 C2 C44 C38 110.3(7) . . . . ?
C3 C2 C44 C38 -65.3(8) . . . . ?
C1 O1 C45 C46 150.7(6) . . . . ?
C47 N1 C46 C45 167.0(7) . . . . ?
Se1 N1 C46 C45 -14.8(10) . . . . ?
O1 C45 C46 N1 69.4(9) . . . . ?
C46 N1 C47 O5 2.0(11) . . . . ?
Se1 N1 C47 O5 -176.5(6) . . . . ?
C46 N1 C47 C48 -178.2(7) . . . . ?
Se1 N1 C47 C48 3.3(8) . . . . ?
O5 C47 C48 C49 0.8(13) . . . . ?
N1 C47 C48 C49 -179.0(8) . . . . ?
O5 C47 C48 C53 179.8(7) . . . . ?
N1 C47 C48 C53 0.0(10) . . . . ?
C53 C48 C49 C50 2.8(13) . . . . ?
C47 C48 C49 C50 -178.1(8) . . . . ?
C48 C49 C50 C51 -1.9(15) . . . . ?
C49 C50 C51 C52 -0.3(15) . . . . ?
C50 C51 C52 C53 1.4(13) . . . . ?
C51 C52 C53 C48 -0.3(12) . . . . ?
C51 C52 C53 Se1 -177.6(6) . . . . ?
C49 C48 C53 C52 -1.8(12) . . . . ?
C47 C48 C53 C52 179.1(7) . . . . ?
C49 C48 C53 Se1 175.9(6) . . . . ?
C47 C48 C53 Se1 -3.3(9) . . . . ?
C28 O3 C54 C55 -178.6(6) . . . . ?
C56 N2 C55 C54 -102.9(8) . . . . ?
Se2 N2 C55 C54 92.6(7) . . . . ?
O3 C54 C55 N2 177.2(6) . . . . ?
C55 N2 C56 O6 11.9(11) . . . . ?
Se2 N2 C56 O6 177.0(5) . . . . ?
C55 N2 C56 C57 -168.8(6) . . . . ?
Se2 N2 C56 C57 -3.7(7) . . . . ?
O6 C56 C57 C58 4.4(12) . . . . ?
N2 C56 C57 C58 -174.9(7) . . . . ?
O6 C56 C57 C62 -177.2(7) . . . . ?
N2 C56 C57 C62 3.6(9) . . . . ?
C62 C57 C58 C59 0.8(11) . . . . ?
C56 C57 C58 C59 179.2(7) . . . . ?
C57 C58 C59 C60 0.2(13) . . . . ?
C58 C59 C60 C61 -0.7(13) . . . . ?
C59 C60 C61 C62 0.1(12) . . . . ?
C60 C61 C62 C57 0.9(11) . . . . ?
C60 C61 C62 Se2 -176.8(6) . . . . ?
C58 C57 C62 C61 -1.4(11) . . . . ?
C56 C57 C62 C61 -179.9(6) . . . . ?
C58 C57 C62 Se2 176.7(6) . . . . ?
C56 C57 C62 Se2 -1.8(8) . . . . ?
N2 Se2 C62 C61 177.7(7) . . . . ?
N2 Se2 C62 C57 -0.2(5) . . . . ?
